data_4312789
loop_
_publ_author_name
'J. Frantz Folmer-Andersen'
'Hassan A\"it-Haddou'
'Vincent M. Lynch'
'Eric V. Anslyn'

_publ_section_title
;
 2,6-Di(pyrimidin-4-yl)pyridine Ligands with Nitrogen-Containing
 Auxiliaries: The Formation of Functionalized Molecular Clefts upon Metal
 Coordination
;
_journal_name_full 'Inorganic Chemistry'
_journal_page_first 8674
_journal_page_last 8681
_journal_paper_doi 10.1021/ic034823b
_journal_volume 42
_journal_year 2003
_chemical_formula_sum 'C22.5 H31 Cl6 N11 O1.5 Zn2'
_chemical_formula_weight 823.02
_chemical_name_systematic
; 
 ? 
;
_space_group_IT_number 14
_symmetry_cell_setting monoclinic
_symmetry_space_group_name_Hall '-P 2yn'
_symmetry_space_group_name_H-M 'P 1 21/n 1'
_atom_sites_solution_hydrogens geom
_atom_sites_solution_primary direct
_atom_sites_solution_secondary difmap
_audit_creation_method SHELXL-97
_cell_angle_alpha 90.00
_cell_angle_beta 91.981(1)
_cell_angle_gamma 90.00
_cell_formula_units_Z 4
_cell_length_a 9.4262(1)
_cell_length_b 25.5831(3)
_cell_length_c 13.5100(2)
_cell_measurement_temperature 153(2)
_cell_volume 3256.01(7)
_computing_cell_refinement 'Collect software, Nonius B.V. 1998'
_computing_data_collection 'Collect software, Nonius B.V. 1998'
_computing_data_reduction
;
DENZO and Scalepack (Otwinoski and Minor, 1997)
;
_computing_molecular_graphics 'XP SHELXTL/PC, Siemens Analytical'
_computing_structure_refinement 'XL SHELXTL/PC, Siemens Analytical'
_computing_structure_solution
;

SIR97 - Altomare A., Burla M.C., Camalli M., Cascarano G.L., Giacovazzo C., 
Guagliardi A., Moliterni A.G.G., Polidori G.,Spagna R.
;
_diffrn_ambient_temperature 153(2)
_diffrn_measured_fraction_theta_full 0.991
_diffrn_measured_fraction_theta_max 0.991
_diffrn_measurement_device_type 'Nonius Kappa CCD'
_diffrn_measurement_method \w-scans
_diffrn_radiation_monochromator graphite
_diffrn_radiation_source 'fine-focus sealed tube'
_diffrn_radiation_type MoK\a
_diffrn_radiation_wavelength 0.71073
_diffrn_reflns_av_R_equivalents 0.0214
_diffrn_reflns_av_sigmaI/netI 0.0355
_diffrn_reflns_limit_h_max 12
_diffrn_reflns_limit_h_min -12
_diffrn_reflns_limit_k_max 33
_diffrn_reflns_limit_k_min -30
_diffrn_reflns_limit_l_max 17
_diffrn_reflns_limit_l_min -17
_diffrn_reflns_number 13867
_diffrn_reflns_theta_full 27.49
_diffrn_reflns_theta_max 27.49
_diffrn_reflns_theta_min 3.04
_exptl_absorpt_coefficient_mu 2.006
_exptl_absorpt_correction_type none
_exptl_crystal_colour colorless
_exptl_crystal_density_diffrn 1.679
_exptl_crystal_density_method 'not measured'
_exptl_crystal_description prisms
_exptl_crystal_F_000 1668
_exptl_crystal_size_max 0.29
_exptl_crystal_size_mid 0.28
_exptl_crystal_size_min 0.20
_refine_diff_density_max 0.957
_refine_diff_density_min -0.615
_refine_diff_density_rms 0.075
_refine_ls_extinction_coef 0.0011(3)
_refine_ls_extinction_expression Fc^*^=kFc[1+0.001xFc^2^\l^3^/sin(2\q)]^-1/4^
_refine_ls_extinction_method SHELXL
_refine_ls_goodness_of_fit_ref 1.084
_refine_ls_hydrogen_treatment mixed
_refine_ls_matrix_type full
_refine_ls_number_parameters 453
_refine_ls_number_reflns 7407
_refine_ls_number_restraints 143
_refine_ls_restrained_S_all 1.366
_refine_ls_R_factor_all 0.0482
_refine_ls_R_factor_gt 0.0347
_refine_ls_shift/su_max 0.138
_refine_ls_shift/su_mean 0.004
_refine_ls_structure_factor_coef Fsqd
_refine_ls_weighting_details 'calc w=1/[\s^2^(Fo^2^)+(0.0380P)^2^+2.9330P] where P=(Fo^2^+2Fc^2^)/3'
_refine_ls_weighting_scheme calc
_refine_ls_wR_factor_gt 0.0853
_refine_ls_wR_factor_ref 0.0912
_reflns_number_gt 6079
_reflns_number_total 7407
_reflns_threshold_expression >2sigma(I)
_cod_data_source_file ic034823bsi20030714_065223.cif
_cod_data_source_block znguan
_cod_depositor_comments
;
The following automatic conversions were performed:

'_symmetry_cell_setting' value 'Monoclinic' changed to 'monoclinic'
according to the built-in table from CIF Core dictionary named
'cif_core.dic' version 2.4.1 from 2010-06-29.

Automatic conversion script
Id: cif_fix_values 1646 2011-03-28 12:23:43Z adriana 
;
_cod_original_formula_sum 'C22.50 H31 Cl6 N11 O1.50 Zn2'
_cod_database_code 4312789

loop_
_symmetry_equiv_pos_as_xyz
'x, y, z'
'-x+1/2, y+1/2, -z+1/2'
'-x, -y, -z'
'x-1/2, -y-1/2, z-1/2'

loop_
_atom_site_label
_atom_site_type_symbol
_atom_site_fract_x
_atom_site_fract_y
_atom_site_fract_z
_atom_site_U_iso_or_equiv
_atom_site_adp_type
_atom_site_occupancy
_atom_site_symmetry_multiplicity
_atom_site_calc_flag
_atom_site_refinement_flags
_atom_site_disorder_assembly
_atom_site_disorder_group
Zn1 Zn 0.76300(3) 0.109307(13) 0.43948(2) 0.01707(11) Uani 1 1 d . . .
Cl1 Cl 0.62075(7) 0.07748(3) 0.55862(5) 0.02218(17) Uani 1 1 d . . .
Cl2 Cl 0.65796(8) 0.15468(3) 0.31545(6) 0.02560(18) Uani 1 1 d . . .
N1 N 0.8475(3) 0.17336(10) 0.53572(18) 0.0215(5) Uani 1 1 d . . .
C2 C 0.7765(4) 0.21276(13) 0.5759(2) 0.0279(7) Uani 1 1 d . . .
N3 N 0.8315(4) 0.24749(14) 0.6392(3) 0.0533(10) Uani 1 1 d . . .
C4 C 0.9690(5) 0.2409(2) 0.6648(4) 0.0708(16) Uani 1 1 d . . .
H4 H 1.0129 0.2654 0.7101 0.085 Uiso 1 1 d R . .
C5 C 1.0506(4) 0.20151(18) 0.6290(3) 0.0515(11) Uani 1 1 d . . .
H5 H 1.1482 0.1973 0.6502 0.062 Uiso 1 1 d R . .
C6 C 0.9860(3) 0.16786(14) 0.5623(2) 0.0286(7) Uani 1 1 d . . .
C7 C 1.0594(3) 0.12344(14) 0.5160(2) 0.0270(7) Uani 1 1 d . . .
N8 N 0.9767(3) 0.09250(10) 0.45874(19) 0.0213(5) Uani 1 1 d . . .
C9 C 1.0316(3) 0.05103(13) 0.4125(2) 0.0230(7) Uani 1 1 d . . .
C10 C 1.1745(3) 0.03859(15) 0.4241(3) 0.0326(8) Uani 1 1 d . . .
H10 H 1.2126 0.0085 0.3920 0.039 Uiso 1 1 d R . .
C11 C 1.2605(4) 0.07011(17) 0.4829(3) 0.0394(9) Uani 1 1 d . . .
H11 H 1.3597 0.0622 0.4916 0.047 Uiso 1 1 d R . .
C12 C 1.2045(4) 0.11295(17) 0.5293(3) 0.0371(9) Uani 1 1 d . . .
H12 H 1.2639 0.1354 0.5697 0.045 Uiso 1 1 d R . .
C13 C 0.9290(3) 0.01956(12) 0.3521(2) 0.0221(6) Uani 1 1 d . . .
N14 N 0.7927(3) 0.03470(10) 0.35542(18) 0.0194(5) Uani 1 1 d . . .
C15 C 0.6954(3) 0.00652(12) 0.3042(2) 0.0217(6) Uani 1 1 d . . .
N16 N 0.7228(3) -0.03534(11) 0.2490(2) 0.0292(6) Uani 1 1 d . . .
C17 C 0.8593(4) -0.04909(14) 0.2449(3) 0.0361(8) Uani 1 1 d . . .
H17 H 0.8835 -0.0783 0.2042 0.043 Uiso 1 1 d R . .
C18 C 0.9670(4) -0.02309(14) 0.2960(3) 0.0318(8) Uani 1 1 d . . .
H18 H 1.0640 -0.0342 0.2928 0.038 Uiso 1 1 d R . .
C19 C 0.6227(3) 0.21858(13) 0.5429(2) 0.0264(7) Uani 1 1 d . . .
H19A H 0.5808 0.1845 0.5367 0.032 Uiso 1 1 d R . .
H19B H 0.6180 0.2347 0.4787 0.032 Uiso 1 1 d R . .
N20 N 0.5410(3) 0.24956(12) 0.6102(2) 0.0308(7) Uani 1 1 d . . .
C21 C 0.4868(3) 0.23038(13) 0.6911(2) 0.0243(7) Uani 1 1 d . . .
N22 N 0.4872(4) 0.17991(12) 0.7153(2) 0.0337(7) Uani 1 1 d . . .
C23 C 0.4338(4) 0.17284(15) 0.8150(3) 0.0368(9) Uani 1 1 d . . .
H23A H 0.5089 0.1638 0.8617 0.044 Uiso 1 1 d R . .
H23B H 0.3618 0.1463 0.8157 0.044 Uiso 1 1 d R . .
C24 C 0.3717(5) 0.22662(16) 0.8369(3) 0.0429(10) Uani 1 1 d . . .
H24A H 0.4085 0.2399 0.8991 0.051 Uiso 1 1 d R . .
H24B H 0.2700 0.2255 0.8380 0.051 Uiso 1 1 d R . .
N25 N 0.4192(4) 0.25816(14) 0.7559(2) 0.0385(8) Uani 1 1 d . . .
C26 C 0.5434(3) 0.02235(13) 0.3153(2) 0.0230(6) Uani 1 1 d . . .
H26A H 0.5386 0.0598 0.3188 0.028 Uiso 1 1 d R . .
H26B H 0.5118 0.0088 0.3770 0.028 Uiso 1 1 d R . .
N27 N 0.4476(3) 0.00473(12) 0.2367(2) 0.0274(6) Uani 1 1 d . . .
C28 C 0.4254(3) 0.03155(14) 0.1534(2) 0.0263(7) Uani 1 1 d . . .
N29 N 0.4736(3) 0.07929(13) 0.1368(2) 0.0347(7) Uani 1 1 d . . .
C30 C 0.4346(5) 0.09617(18) 0.0354(3) 0.0463(10) Uani 1 1 d . . .
H30A H 0.5154 0.0961 -0.0060 0.056 Uiso 1 1 d R . .
H30B H 0.3932 0.1304 0.0350 0.056 Uiso 1 1 d R . .
C31 C 0.3262(5) 0.05489(18) 0.0022(3) 0.0461(10) Uani 1 1 d . . .
H31A H 0.3452 0.0420 -0.0627 0.055 Uiso 1 1 d R . .
H31B H 0.2313 0.0685 0.0022 0.055 Uiso 1 1 d R . .
N32 N 0.3471(4) 0.01420(14) 0.0768(2) 0.0378(8) Uani 1 1 d . . .
Cl3 Cl 0.75539(9) 0.09878(3) -0.18841(6) 0.0344(2) Uani 1 1 d D . .
Cl4 Cl 1.07352(9) 0.15861(3) -0.06537(7) 0.0338(2) Uani 1 1 d D . .
Zn2 Zn 0.8569(3) 0.12371(9) -0.03803(19) 0.0325(4) Uani 0.64 1 d PDU A 1
Cl5 Cl 0.8750(4) 0.05243(11) 0.0630(2) 0.0605(9) Uani 0.64 1 d PDU A 1
Cl6 Cl 0.7157(2) 0.18002(9) 0.04195(16) 0.0538(5) Uani 0.64 1 d PDU A 1
Zn2A Zn 0.8457(5) 0.13577(17) -0.0473(4) 0.0590(13) Uani 0.36 1 d PDU A 2
Cl5A Cl 0.8306(7) 0.0708(2) 0.0695(4) 0.0691(19) Uani 0.36 1 d PDU A 2
Cl6A Cl 0.7212(4) 0.20592(19) -0.0023(4) 0.0857(17) Uani 0.36 1 d PDU A 2
O1A O 0.9953(3) 0.13385(13) 0.2277(2) 0.0501(8) Uani 1 1 d U . .
C2A C 1.1381(5) 0.1217(2) 0.2097(4) 0.0594(13) Uani 1 1 d U . .
H2BC H 1.1534 0.0847 0.2137 0.089 Uiso 1 1 d R . .
H2BA H 1.1976 0.1393 0.2583 0.089 Uiso 1 1 d R . .
H2BB H 1.1624 0.1343 0.1455 0.089 Uiso 1 1 d R . .
H27 H 0.418(4) -0.0268(15) 0.236(3) 0.028(10) Uiso 1 1 d . . .
H22 H 0.544(4) 0.1618(16) 0.697(3) 0.033(11) Uiso 1 1 d . . .
H32 H 0.298(4) -0.0123(16) 0.080(3) 0.034(11) Uiso 1 1 d . . .
H20 H 0.530(5) 0.2794(19) 0.598(3) 0.054(14) Uiso 1 1 d . . .
H29 H 0.541(5) 0.0925(17) 0.168(3) 0.041(12) Uiso 1 1 d . . .
H25 H 0.411(5) 0.2885(18) 0.751(3) 0.046(13) Uiso 1 1 d . . .
H1A H 0.949(6) 0.115(2) 0.192(4) 0.075(19) Uiso 1 1 d . . .
C2B C 0.7966(13) 0.2808(4) -0.1298(7) 0.068(3) Uani 0.50 1 d PU A .
C2C C 0.7749(15) 0.2865(4) -0.0394(8) 0.081(4) Uani 0.50 1 d PU . .

loop_
_atom_site_aniso_label
_atom_site_aniso_U_11
_atom_site_aniso_U_22
_atom_site_aniso_U_33
_atom_site_aniso_U_23
_atom_site_aniso_U_13
_atom_site_aniso_U_12
Zn1 0.01335(17) 0.02010(19) 0.01768(18) 0.00071(14) -0.00069(12) 0.00110(13)
Cl1 0.0202(3) 0.0244(4) 0.0221(4) 0.0028(3) 0.0033(3) -0.0020(3)
Cl2 0.0322(4) 0.0224(4) 0.0216(4) 0.0039(3) -0.0065(3) 0.0021(3)
N1 0.0202(12) 0.0238(13) 0.0206(13) -0.0005(11) 0.0014(10) -0.0045(10)
C2 0.0316(17) 0.0251(17) 0.0272(17) -0.0026(14) 0.0060(14) -0.0043(14)
N3 0.046(2) 0.047(2) 0.067(2) -0.0338(19) -0.0038(18) -0.0027(17)
C4 0.049(3) 0.072(3) 0.091(4) -0.054(3) -0.015(3) -0.008(2)
C5 0.031(2) 0.061(3) 0.062(3) -0.027(2) -0.0119(19) -0.0067(19)
C6 0.0214(15) 0.0354(19) 0.0287(17) -0.0025(15) -0.0021(13) -0.0078(14)
C7 0.0179(15) 0.0376(19) 0.0253(16) 0.0020(14) -0.0016(12) -0.0031(13)
N8 0.0144(11) 0.0275(14) 0.0217(13) 0.0032(11) -0.0010(10) 0.0004(10)
C9 0.0194(15) 0.0289(17) 0.0210(15) 0.0070(13) 0.0024(12) 0.0061(12)
C10 0.0222(16) 0.045(2) 0.0309(18) 0.0062(16) 0.0026(14) 0.0124(15)
C11 0.0164(15) 0.066(3) 0.035(2) 0.0055(19) -0.0023(14) 0.0082(16)
C12 0.0186(16) 0.059(3) 0.0329(19) -0.0026(18) -0.0054(14) -0.0049(16)
C13 0.0230(15) 0.0236(16) 0.0200(15) 0.0050(13) 0.0037(12) 0.0061(12)
N14 0.0206(12) 0.0213(13) 0.0163(12) 0.0014(10) 0.0007(10) 0.0035(10)
C15 0.0295(16) 0.0188(15) 0.0168(14) 0.0021(12) 0.0000(12) -0.0007(12)
N16 0.0400(16) 0.0262(15) 0.0216(14) -0.0043(12) 0.0017(12) 0.0006(12)
C17 0.050(2) 0.0284(19) 0.0305(19) -0.0062(15) 0.0068(17) 0.0091(16)
C18 0.0321(18) 0.0317(19) 0.0321(18) 0.0000(15) 0.0097(15) 0.0126(15)
C19 0.0316(17) 0.0244(17) 0.0235(16) -0.0004(13) 0.0069(13) 0.0037(13)
N20 0.0421(17) 0.0182(14) 0.0330(16) 0.0036(13) 0.0128(13) 0.0099(13)
C21 0.0243(15) 0.0233(16) 0.0253(16) -0.0017(13) 0.0028(13) 0.0041(13)
N22 0.0468(19) 0.0255(16) 0.0298(16) 0.0054(13) 0.0141(14) 0.0122(14)
C23 0.043(2) 0.040(2) 0.0281(18) 0.0088(16) 0.0117(16) 0.0081(17)
C24 0.054(2) 0.044(2) 0.032(2) -0.0011(18) 0.0170(18) 0.0069(19)
N25 0.051(2) 0.0274(18) 0.0381(18) -0.0012(14) 0.0215(15) 0.0106(15)
C26 0.0251(15) 0.0237(16) 0.0197(15) -0.0007(13) -0.0046(12) -0.0027(13)
N27 0.0316(15) 0.0225(15) 0.0275(15) -0.0006(12) -0.0088(12) -0.0076(12)
C28 0.0218(15) 0.0336(19) 0.0233(16) -0.0034(14) -0.0012(13) 0.0023(14)
N29 0.0360(17) 0.0404(19) 0.0271(15) 0.0086(14) -0.0061(13) -0.0079(14)
C30 0.048(2) 0.060(3) 0.030(2) 0.0158(19) -0.0019(17) 0.002(2)
C31 0.050(2) 0.064(3) 0.0228(18) 0.0001(18) -0.0102(17) 0.014(2)
N32 0.0414(18) 0.041(2) 0.0304(17) -0.0059(14) -0.0132(14) -0.0009(16)
Cl3 0.0321(4) 0.0359(5) 0.0348(5) -0.0125(4) -0.0059(4) 0.0018(4)
Cl4 0.0323(4) 0.0287(4) 0.0403(5) -0.0078(4) 0.0006(4) -0.0025(3)
Zn2 0.0334(8) 0.0368(6) 0.0273(5) -0.0048(5) -0.0010(5) -0.0064(5)
Cl5 0.089(2) 0.0447(14) 0.0464(16) 0.0098(12) -0.0220(14) -0.0243(13)
Cl6 0.0490(10) 0.0632(14) 0.0499(11) -0.0271(10) 0.0115(9) -0.0024(10)
Zn2A 0.0284(10) 0.089(3) 0.059(2) -0.053(2) -0.0004(14) -0.0035(18)
Cl5A 0.074(4) 0.100(5) 0.034(2) -0.025(3) 0.008(2) -0.044(3)
Cl6A 0.048(2) 0.093(4) 0.116(4) -0.070(3) -0.005(3) 0.011(2)
O1A 0.0448(17) 0.0504(19) 0.0543(19) -0.0157(16) -0.0083(14) 0.0075(14)
C2A 0.049(3) 0.075(3) 0.054(3) 0.017(2) 0.002(2) 0.010(2)
C2B 0.087(7) 0.075(6) 0.042(5) 0.017(5) -0.002(5) 0.005(5)
C2C 0.144(9) 0.030(4) 0.072(6) 0.004(4) 0.052(6) 0.024(5)

loop_
_atom_type_symbol
_atom_type_description
_atom_type_scat_dispersion_real
_atom_type_scat_dispersion_imag
_atom_type_scat_source
C C 0.0033 0.0016 'International Tables Vol C Tables 4.2.6.8 and 6.1.1.4'
H H 0.0000 0.0000 'International Tables Vol C Tables 4.2.6.8 and 6.1.1.4'
N N 0.0061 0.0033 'International Tables Vol C Tables 4.2.6.8 and 6.1.1.4'
O O 0.0106 0.0060 'International Tables Vol C Tables 4.2.6.8 and 6.1.1.4'
Cl Cl 0.1484 0.1585 'International Tables Vol C Tables 4.2.6.8 and 6.1.1.4'
Zn Zn 0.2839 1.4301 'International Tables Vol C Tables 4.2.6.8 and 6.1.1.4'

loop_
_geom_angle_atom_site_label_1
_geom_angle_atom_site_label_2
_geom_angle_atom_site_label_3
_geom_angle
_geom_angle_site_symmetry_1
_geom_angle_site_symmetry_3
_geom_angle_publ_flag
N8 Zn1 N1 75.63(10) . . ?
N8 Zn1 Cl2 127.25(7) . . ?
N1 Zn1 Cl2 101.29(7) . . ?
N8 Zn1 N14 75.46(10) . . ?
N1 Zn1 N14 151.06(9) . . ?
Cl2 Zn1 N14 96.99(6) . . ?
N8 Zn1 Cl1 115.53(7) . . ?
N1 Zn1 Cl1 93.32(7) . . ?
Cl2 Zn1 Cl1 117.22(3) . . ?
N14 Zn1 Cl1 98.05(7) . . ?
C2 N1 C6 117.7(3) . . ?
C2 N1 Zn1 128.3(2) . . ?
C6 N1 Zn1 113.8(2) . . ?
N3 C2 N1 125.3(3) . . ?
N3 C2 C19 118.3(3) . . ?
N1 C2 C19 116.4(3) . . ?
C2 N3 C4 115.8(4) . . ?
N3 C4 C5 123.6(4) . . ?
N3 C4 H4 118.3 . . ?
C5 C4 H4 118.1 . . ?
C4 C5 C6 116.9(4) . . ?
C4 C5 H5 121.5 . . ?
C6 C5 H5 121.6 . . ?
N1 C6 C5 120.8(3) . . ?
N1 C6 C7 115.4(3) . . ?
C5 C6 C7 123.8(3) . . ?
N8 C7 C12 120.5(3) . . ?
N8 C7 C6 115.3(3) . . ?
C12 C7 C6 124.2(3) . . ?
C7 N8 C9 120.7(3) . . ?
C7 N8 Zn1 119.7(2) . . ?
C9 N8 Zn1 119.6(2) . . ?
N8 C9 C10 121.1(3) . . ?
N8 C9 C13 115.5(3) . . ?
C10 C9 C13 123.4(3) . . ?
C11 C10 C9 118.7(3) . . ?
C11 C10 H10 120.6 . . ?
C9 C10 H10 120.6 . . ?
C12 C11 C10 120.1(3) . . ?
C12 C11 H11 120.0 . . ?
C10 C11 H11 119.9 . . ?
C11 C12 C7 118.9(3) . . ?
C11 C12 H12 120.7 . . ?
C7 C12 H12 120.4 . . ?
N14 C13 C18 120.8(3) . . ?
N14 C13 C9 115.6(3) . . ?
C18 C13 C9 123.7(3) . . ?
C15 N14 C13 117.8(3) . . ?
C15 N14 Zn1 128.6(2) . . ?
C13 N14 Zn1 113.4(2) . . ?
N16 C15 N14 125.3(3) . . ?
N16 C15 C26 118.4(3) . . ?
N14 C15 C26 116.2(3) . . ?
C15 N16 C17 116.1(3) . . ?
N16 C17 C18 123.0(3) . . ?
N16 C17 H17 118.5 . . ?
C18 C17 H17 118.5 . . ?
C17 C18 C13 117.1(3) . . ?
C17 C18 H18 121.4 . . ?
C13 C18 H18 121.5 . . ?
N20 C19 C2 113.3(3) . . ?
N20 C19 H19A 109.0 . . ?
C2 C19 H19A 108.9 . . ?
N20 C19 H19B 108.9 . . ?
C2 C19 H19B 108.9 . . ?
H19A C19 H19B 107.8 . . ?
C21 N20 C19 123.2(3) . . ?
C21 N20 H20 119(3) . . ?
C19 N20 H20 118(3) . . ?
N25 C21 N20 124.3(3) . . ?
N25 C21 N22 111.0(3) . . ?
N20 C21 N22 124.6(3) . . ?
C21 N22 C23 110.3(3) . . ?
C21 N22 H22 121(3) . . ?
C23 N22 H22 119(3) . . ?
N22 C23 C24 102.3(3) . . ?
N22 C23 H23A 111.4 . . ?
C24 C23 H23A 111.6 . . ?
N22 C23 H23B 111.2 . . ?
C24 C23 H23B 111.0 . . ?
H23A C23 H23B 109.3 . . ?
N25 C24 C23 103.1(3) . . ?
N25 C24 H24A 110.7 . . ?
C23 C24 H24A 111.0 . . ?
N25 C24 H24B 111.4 . . ?
C23 C24 H24B 111.5 . . ?
H24A C24 H24B 109.1 . . ?
C21 N25 C24 112.0(3) . . ?
C21 N25 H25 122(3) . . ?
C24 N25 H25 126(3) . . ?
N27 C26 C15 114.7(3) . . ?
N27 C26 H26A 108.6 . . ?
C15 C26 H26A 108.7 . . ?
N27 C26 H26B 108.7 . . ?
C15 C26 H26B 108.4 . . ?
H26A C26 H26B 107.5 . . ?
C28 N27 C26 122.6(3) . . ?
C28 N27 H27 116(2) . . ?
C26 N27 H27 120(2) . . ?
N29 C28 N32 111.2(3) . . ?
N29 C28 N27 125.0(3) . . ?
N32 C28 N27 123.8(3) . . ?
C28 N29 C30 110.6(3) . . ?
C28 N29 H29 124(3) . . ?
C30 N29 H29 122(3) . . ?
N29 C30 C31 102.3(3) . . ?
N29 C30 H30A 111.4 . . ?
C31 C30 H30A 111.4 . . ?
N29 C30 H30B 111.2 . . ?
C31 C30 H30B 111.2 . . ?
H30A C30 H30B 109.2 . . ?
N32 C31 C30 102.6(3) . . ?
N32 C31 H31A 111.1 . . ?
C30 C31 H31A 111.2 . . ?
N32 C31 H31B 111.3 . . ?
C30 C31 H31B 111.4 . . ?
H31A C31 H31B 109.2 . . ?
C28 N32 C31 111.0(3) . . ?
C28 N32 H32 122(3) . . ?
C31 N32 H32 124(3) . . ?
Zn2A Cl3 Zn2 8.68(15) . . ?
Zn2A Cl4 Zn2 8.82(16) . . ?
Cl6 Zn2 Cl4 112.02(12) . . ?
Cl6 Zn2 Cl5 104.85(13) . . ?
Cl4 Zn2 Cl5 111.28(15) . . ?
Cl6 Zn2 Cl3 111.33(13) . . ?
Cl4 Zn2 Cl3 108.28(11) . . ?
Cl5 Zn2 Cl3 109.04(14) . . ?
Cl6A Zn2A Cl4 109.4(2) . . ?
Cl6A Zn2A Cl3 112.2(2) . . ?
Cl4 Zn2A Cl3 110.5(2) . . ?
Cl6A Zn2A Cl5A 110.3(3) . . ?
Cl4 Zn2A Cl5A 110.2(2) . . ?
Cl3 Zn2A Cl5A 104.2(2) . . ?
C2C Cl6A Zn2A 124.4(4) . . ?
C2A O1A H1A 105(4) . . ?
O1A C2A H2BC 110.5 . . ?
O1A C2A H2BA 108.5 . . ?
H2BC C2A H2BA 109.9 . . ?
O1A C2A H2BB 109.9 . . ?
H2BC C2A H2BB 109.9 . . ?
H2BA C2A H2BB 108.1 . . ?
C2B C2C Cl6A 99.3(8) . . ?

loop_
_geom_bond_atom_site_label_1
_geom_bond_atom_site_label_2
_geom_bond_distance
_geom_bond_site_symmetry_2
_geom_bond_publ_flag
Zn1 N8 2.067(2) . ?
Zn1 N1 2.222(3) . ?
Zn1 Cl2 2.2408(8) . ?
Zn1 N14 2.243(3) . ?
Zn1 Cl1 2.2806(8) . ?
N1 C2 1.335(4) . ?
N1 C6 1.350(4) . ?
C2 N3 1.327(5) . ?
C2 C19 1.509(5) . ?
N3 C4 1.340(6) . ?
C4 C5 1.366(6) . ?
C4 H4 0.9598 . ?
C5 C6 1.373(5) . ?
C5 H5 0.9601 . ?
C6 C7 1.480(5) . ?
C7 N8 1.338(4) . ?
C7 C12 1.400(4) . ?
N8 C9 1.344(4) . ?
C9 C10 1.388(4) . ?
C9 C13 1.481(4) . ?
C10 C11 1.376(5) . ?
C10 H10 0.9598 . ?
C11 C12 1.377(6) . ?
C11 H11 0.9600 . ?
C12 H12 0.9600 . ?
C13 N14 1.344(4) . ?
C13 C18 1.383(5) . ?
N14 C15 1.340(4) . ?
C15 N16 1.336(4) . ?
C15 C26 1.501(4) . ?
N16 C17 1.337(5) . ?
C17 C18 1.379(5) . ?
C17 H17 0.9600 . ?
C18 H18 0.9600 . ?
C19 N20 1.448(4) . ?
C19 H19A 0.9601 . ?
C19 H19B 0.9599 . ?
N20 C21 1.318(4) . ?
N20 H20 0.79(5) . ?
C21 N25 1.310(4) . ?
C21 N22 1.332(4) . ?
N22 C23 1.465(4) . ?
N22 H22 0.76(4) . ?
C23 C24 1.528(5) . ?
C23 H23A 0.9600 . ?
C23 H23B 0.9600 . ?
C24 N25 1.443(5) . ?
C24 H24A 0.9599 . ?
C24 H24B 0.9600 . ?
N25 H25 0.78(4) . ?
C26 N27 1.442(4) . ?
C26 H26A 0.9601 . ?
C26 H26B 0.9600 . ?
N27 C28 1.328(4) . ?
N27 H27 0.85(4) . ?
C28 N29 1.325(5) . ?
C28 N32 1.326(4) . ?
N29 C30 1.472(5) . ?
N29 H29 0.82(4) . ?
C30 C31 1.526(6) . ?
C30 H30A 0.9601 . ?
C30 H30B 0.9601 . ?
C31 N32 1.458(5) . ?
C31 H31A 0.9600 . ?
C31 H31B 0.9600 . ?
N32 H32 0.82(4) . ?
Cl3 Zn2A 2.268(5) . ?
Cl3 Zn2 2.306(3) . ?
Cl4 Zn2A 2.247(5) . ?
Cl4 Zn2 2.270(3) . ?
Zn2 Cl6 2.262(3) . ?
Zn2 Cl5 2.281(3) . ?
Zn2A Cl6A 2.240(5) . ?
Zn2A Cl5A 2.301(6) . ?
Cl6A C2C 2.184(11) . ?
O1A C2A 1.411(6) . ?
O1A H1A 0.80(6) . ?
C2A H2BC 0.9600 . ?
C2A H2BA 0.9600 . ?
C2A H2BB 0.9600 . ?
C2B C2C 1.253(14) . ?

loop_
_geom_hbond_atom_site_label_D
_geom_hbond_atom_site_label_H
_geom_hbond_atom_site_label_A
_geom_hbond_distance_DH
_geom_hbond_distance_HA
_geom_hbond_distance_DA
_geom_hbond_angle_DHA
_geom_hbond_site_symmetry_A
N27 H27 Cl3 0.85(4) 2.53(4) 3.319(3) 154(3) 3_655
N22 H22 Cl1 0.76(4) 2.96(4) 3.622(3) 147(4) .
N22 H22 Cl3 0.76(4) 2.95(4) 3.488(3) 130(4) 1_556
N32 H32 Cl5 0.82(4) 2.69(4) 3.253(5) 127(3) 3_655
N32 H32 Cl3 0.82(4) 2.71(4) 3.415(4) 145(4) 3_655
N32 H32 Cl5A 0.82(4) 2.76(4) 3.348(7) 130(3) 3_655
N20 H20 Cl4 0.79(5) 2.76(5) 3.360(3) 134(4) 4_566
N29 H29 Cl2 0.82(4) 2.75(4) 3.503(3) 153(4) .
N25 H25 O1A 0.78(4) 2.17(5) 2.883(5) 153(4) 4_566
N25 H25 Cl2 0.78(4) 2.95(5) 3.438(3) 123(4) 4_566
O1A H1A Cl5A 0.80(6) 2.26(6) 3.058(7) 170(6) .
O1A H1A Cl5 0.80(6) 2.45(6) 3.225(5) 163(6) .

loop_
_geom_torsion_atom_site_label_1
_geom_torsion_atom_site_label_2
_geom_torsion_atom_site_label_3
_geom_torsion_atom_site_label_4
_geom_torsion
_geom_torsion_site_symmetry_1
_geom_torsion_site_symmetry_2
_geom_torsion_site_symmetry_3
_geom_torsion_site_symmetry_4
_geom_torsion_publ_flag
N8 Zn1 N1 C2 -177.5(3) . . . . ?
Cl2 Zn1 N1 C2 56.6(3) . . . . ?
N14 Zn1 N1 C2 -175.2(2) . . . . ?
Cl1 Zn1 N1 C2 -62.0(3) . . . . ?
N8 Zn1 N1 C6 -3.8(2) . . . . ?
Cl2 Zn1 N1 C6 -129.6(2) . . . . ?
N14 Zn1 N1 C6 -1.5(3) . . . . ?
Cl1 Zn1 N1 C6 111.8(2) . . . . ?
C6 N1 C2 N3 0.8(5) . . . . ?
Zn1 N1 C2 N3 174.3(3) . . . . ?
C6 N1 C2 C19 178.6(3) . . . . ?
Zn1 N1 C2 C19 -7.8(4) . . . . ?
N1 C2 N3 C4 -1.2(7) . . . . ?
C19 C2 N3 C4 -179.0(4) . . . . ?
C2 N3 C4 C5 0.2(8) . . . . ?
N3 C4 C5 C6 1.0(9) . . . . ?
C2 N1 C6 C5 0.6(5) . . . . ?
Zn1 N1 C6 C5 -173.9(3) . . . . ?
C2 N1 C6 C7 179.7(3) . . . . ?
Zn1 N1 C6 C7 5.3(4) . . . . ?
C4 C5 C6 N1 -1.4(7) . . . . ?
C4 C5 C6 C7 179.5(4) . . . . ?
N1 C6 C7 N8 -4.1(4) . . . . ?
C5 C6 C7 N8 175.0(4) . . . . ?
N1 C6 C7 C12 176.1(3) . . . . ?
C5 C6 C7 C12 -4.8(6) . . . . ?
C12 C7 N8 C9 -0.4(5) . . . . ?
C6 C7 N8 C9 179.8(3) . . . . ?
C12 C7 N8 Zn1 -179.5(3) . . . . ?
C6 C7 N8 Zn1 0.7(4) . . . . ?
N1 Zn1 N8 C7 1.6(2) . . . . ?
Cl2 Zn1 N8 C7 94.9(2) . . . . ?
N14 Zn1 N8 C7 -177.3(3) . . . . ?
Cl1 Zn1 N8 C7 -85.2(2) . . . . ?
N1 Zn1 N8 C9 -177.5(2) . . . . ?
Cl2 Zn1 N8 C9 -84.1(2) . . . . ?
N14 Zn1 N8 C9 3.6(2) . . . . ?
Cl1 Zn1 N8 C9 95.7(2) . . . . ?
C7 N8 C9 C10 1.1(5) . . . . ?
Zn1 N8 C9 C10 -179.8(2) . . . . ?
C7 N8 C9 C13 179.4(3) . . . . ?
Zn1 N8 C9 C13 -1.5(4) . . . . ?
N8 C9 C10 C11 -1.0(5) . . . . ?
C13 C9 C10 C11 -179.2(3) . . . . ?
C9 C10 C11 C12 0.2(6) . . . . ?
C10 C11 C12 C7 0.4(6) . . . . ?
N8 C7 C12 C11 -0.4(5) . . . . ?
C6 C7 C12 C11 179.5(3) . . . . ?
N8 C9 C13 N14 -3.5(4) . . . . ?
C10 C9 C13 N14 174.8(3) . . . . ?
N8 C9 C13 C18 177.1(3) . . . . ?
C10 C9 C13 C18 -4.6(5) . . . . ?
C18 C13 N14 C15 1.3(4) . . . . ?
C9 C13 N14 C15 -178.2(3) . . . . ?
C18 C13 N14 Zn1 -174.3(2) . . . . ?
C9 C13 N14 Zn1 6.3(3) . . . . ?
N8 Zn1 N14 C15 179.7(3) . . . . ?
N1 Zn1 N14 C15 177.4(2) . . . . ?
Cl2 Zn1 N14 C15 -53.6(2) . . . . ?
Cl1 Zn1 N14 C15 65.3(2) . . . . ?
N8 Zn1 N14 C13 -5.3(2) . . . . ?
N1 Zn1 N14 C13 -7.6(3) . . . . ?
Cl2 Zn1 N14 C13 121.4(2) . . . . ?
Cl1 Zn1 N14 C13 -119.7(2) . . . . ?
C13 N14 C15 N16 -0.7(4) . . . . ?
Zn1 N14 C15 N16 174.1(2) . . . . ?
C13 N14 C15 C26 175.9(3) . . . . ?
Zn1 N14 C15 C26 -9.3(4) . . . . ?
N14 C15 N16 C17 -0.7(5) . . . . ?
C26 C15 N16 C17 -177.3(3) . . . . ?
C15 N16 C17 C18 1.7(5) . . . . ?
N16 C17 C18 C13 -1.1(5) . . . . ?
N14 C13 C18 C17 -0.4(5) . . . . ?
C9 C13 C18 C17 179.0(3) . . . . ?
N3 C2 C19 N20 -21.1(5) . . . . ?
N1 C2 C19 N20 160.9(3) . . . . ?
C2 C19 N20 C21 -82.4(4) . . . . ?
C19 N20 C21 N25 176.2(3) . . . . ?
C19 N20 C21 N22 -7.4(6) . . . . ?
N25 C21 N22 C23 -9.8(4) . . . . ?
N20 C21 N22 C23 173.3(3) . . . . ?
C21 N22 C23 C24 11.8(4) . . . . ?
N22 C23 C24 N25 -9.3(4) . . . . ?
N20 C21 N25 C24 180.0(4) . . . . ?
N22 C21 N25 C24 3.1(5) . . . . ?
C23 C24 N25 C21 4.4(5) . . . . ?
N16 C15 C26 N27 -23.6(4) . . . . ?
N14 C15 C26 N27 159.6(3) . . . . ?
C15 C26 N27 C28 -86.5(4) . . . . ?
C26 N27 C28 N29 -8.1(5) . . . . ?
C26 N27 C28 N32 174.2(3) . . . . ?
N32 C28 N29 C30 -4.6(4) . . . . ?
N27 C28 N29 C30 177.4(3) . . . . ?
C28 N29 C30 C31 12.2(4) . . . . ?
N29 C30 C31 N32 -14.4(4) . . . . ?
N29 C28 N32 C31 -5.8(4) . . . . ?
N27 C28 N32 C31 172.1(3) . . . . ?
C30 C31 N32 C28 13.0(4) . . . . ?
Zn2A Cl4 Zn2 Cl6 -47.3(12) . . . . ?
Zn2A Cl4 Zn2 Cl5 -164.3(14) . . . . ?
Zn2A Cl4 Zn2 Cl3 75.9(12) . . . . ?
Zn2A Cl3 Zn2 Cl6 46.1(12) . . . . ?
Zn2A Cl3 Zn2 Cl4 -77.5(12) . . . . ?
Zn2A Cl3 Zn2 Cl5 161.3(14) . . . . ?
Zn2 Cl4 Zn2A Cl6A 144.2(14) . . . . ?
Zn2 Cl4 Zn2A Cl3 -91.8(13) . . . . ?
Zn2 Cl4 Zn2A Cl5A 22.7(11) . . . . ?
Zn2 Cl3 Zn2A Cl6A -147.4(14) . . . . ?
Zn2 Cl3 Zn2A Cl4 90.2(13) . . . . ?
Zn2 Cl3 Zn2A Cl5A -28.1(11) . . . . ?
Cl4 Zn2A Cl6A C2C 27.7(6) . . . . ?
Cl3 Zn2A Cl6A C2C -95.3(5) . . . . ?
Cl5A Zn2A Cl6A C2C 149.1(5) . . . . ?
Zn2A Cl6A C2C C2B 47.2(12) . . . . ?
